data_7710764
loop_
_publ_author_name
'Barnard, Peter'
'Mather , Joel'
'Wyllie, Jessica Anne'
'Hamilton, Alex'
'Soares da Costa, Tatiana P.'

_publ_section_title
;
 Antibacterial silver and gold complexes of imidazole and 1,2,4-triazole
 derived N-heterocyclic carbenes
;
_journal_name_full 'Dalton Transactions'
_journal_paper_doi 10.1039/D2DT01657E
_journal_year 2022
_chemical_formula_moiety 'C22 H24 Au N4, I'
_chemical_formula_sum 'C22 H24 Au I N4'
_chemical_formula_weight 668.32
_space_group_crystal_system monoclinic
_space_group_IT_number 14
_space_group_name_Hall '-P 2yn'
_space_group_name_H-M_alt 'P 1 21/n 1'
_atom_sites_solution_hydrogens geom
_atom_sites_solution_primary dual
_audit_creation_date 2021-10-26
_audit_creation_method
;
Olex2 1.5
(compiled 2021.10.07 svn.r9718050b for OlexSys, GUI svn.r6410)
;
_audit_update_record
;
2022-05-19 deposited with the CCDC.	2022-07-15 downloaded from the CCDC.
;
_cell_angle_alpha 90
_cell_angle_beta 90.2300(10)
_cell_angle_gamma 90
_cell_formula_units_Z 4
_cell_length_a 9.89520(10)
_cell_length_b 17.19070(10)
_cell_length_c 13.18180(10)
_cell_measurement_reflns_used 12422
_cell_measurement_temperature 149.99(10)
_cell_measurement_theta_max 64.6480
_cell_measurement_theta_min 4.2260
_cell_volume 2242.28(3)
_computing_cell_refinement 'CrysAlisPro 1.171.40.53 (Rigaku OD, 2019)'
_computing_data_collection 'CrysAlisPro 1.171.40.53 (Rigaku OD, 2019)'
_computing_data_reduction 'CrysAlisPro 1.171.40.53 (Rigaku OD, 2019)'
_computing_molecular_graphics 'Olex2 1.5 (Dolomanov et al., 2009)'
_computing_publication_material 'Olex2 1.5 (Dolomanov et al., 2009)'
_computing_structure_refinement 'SHELXL 2018/3 (Sheldrick, 2015)'
_computing_structure_solution 'SHELXT 2018/2 (Sheldrick, 2018)'
_diffrn_ambient_temperature 149.99(10)
_diffrn_detector_area_resol_mean 10.0000
_diffrn_detector_type HyPix3000
_diffrn_measured_fraction_theta_full 0.997
_diffrn_measured_fraction_theta_max 0.997
_diffrn_measurement_details
;
List of Runs (angles in degrees, time in seconds):

  # Type    Start    End  Width  t~exp~   \w     \q     \k     \f   Frames
#--------------------------------------------------------------------------
  1  \w    -63.00  -8.00   0.50    0.20    --    0.00 -72.00 138.00  110
  2  \w     -4.00  21.00   0.50    0.20    --    0.00 -72.00 138.00   50
  3  \w     46.00 104.00   0.50    0.62    --   86.16 -72.00 138.00  116
  4  \w     67.00 149.00   0.50    0.62    --   86.16  72.00 -91.00  164
  5  \w    -67.00 -34.00   0.50    0.20    --    0.00 -19.00  30.00   66
  6  \w    -29.00   7.00   0.50    0.20    --    0.00 -19.00  30.00   72
  7  \w    -18.00  32.00   0.50    0.20    --    0.00  77.00 -60.00  100
  8  \w    -22.00  37.00   0.50    0.20    --    0.00  77.00  30.00  118
  9  \w     33.00  68.00   0.50    0.20    --    0.00  19.00-150.00   70
 10  \w      3.00  28.00   0.50    0.20    --    0.00  19.00-150.00   50
 11  \w    -19.00   7.00   0.50    0.20    --    0.00  77.00-120.00   52
 12  \w     38.00  63.00   0.50    0.20    --    0.00  72.00 -91.00   50
 13  \w     -8.00  34.00   0.50    0.20    --    0.00  38.00 -90.00   84
 14  \w    -23.00  19.00   0.50    0.20    --    0.00  77.00  90.00   84
 15  \w     38.00 117.00   0.50    0.62    --   86.16-145.00 -30.00  158
 16  \w     92.00 144.00   0.50    0.62    --   86.16  28.00 -30.00  104
 17  \w    117.00 143.00   0.50    0.62    --   86.16  96.00  30.00   52
 18  \w     69.00 106.00   0.50    0.62    --   86.16  67.00 150.00   74
 19  \w    121.00 147.00   0.50    0.62    --   86.16 117.00 120.00   52
 20  \w     48.00 101.00   0.50    0.62    --   86.16 -57.00   0.00  106
 21  \w    106.00 135.00   0.50    0.62    --   86.16  77.00-150.00   58
 22  \w     38.00  83.00   0.50    0.62    --   86.16 -47.00 150.00   90
 23  \w     86.00 146.00   0.50    0.62    --   86.16  47.00  60.00  120
 24  \w     26.00  89.00   0.50    0.62    --   86.16-117.00 150.00  126
 25  \w     25.00  51.00   0.50    0.62    --   86.16-117.00-180.00   52
 26  \w     84.00 109.00   0.50    0.62    --   86.16-117.00-180.00   50
 27  \w     31.00 107.00   0.50    0.62    --   86.16-117.00 -30.00  152
 28  \w    102.00 147.00   0.50    0.62    --   86.16 117.00 150.00   90
 29  \w     16.00  92.00   0.50    0.62    --   86.16 -19.00 120.00  152
 30  \w     65.00 109.00   0.50    0.62    --   86.16 -77.00  90.00   88
 31  \w    103.00 138.00   0.50    0.62    --   86.16 117.00-180.00   70
 32  \w     51.00  83.00   0.50    0.62    --   86.16-145.00 -60.00   64
 33  \w    102.00 127.00   0.50    0.62    --   86.16-145.00 -60.00   50
 34  \w    103.00 149.00   0.50    0.62    --   86.16 117.00  90.00   92
 35  \w    107.00 141.00   0.50    0.62    --   86.16  77.00-180.00   68
 36  \w    118.00 144.00   0.50    0.62    --   86.16 117.00 -60.00   52
 37  \w     43.00 110.00   0.50    0.62    --   86.16 -88.00   0.00  134
 38  \w     74.00 106.00   0.50    0.62    --   86.16-117.00  90.00   64
 39  \w    121.00 147.00   0.50    0.62    --   86.16  67.00 150.00   52
 40  \w     70.00 145.00   0.50    0.62    --   86.16  57.00  90.00  150
 41  \w     33.00  97.00   0.50    0.62    --   86.16 -96.00 -30.00  128
 42  \w     22.00  87.00   0.50    0.62    --   86.16 -28.00 -90.00  130
;
_diffrn_measurement_device 'four-circle diffractometer'
_diffrn_measurement_device_type 'SuperNova, Dual, Cu at home/near, HyPix3000'
_diffrn_measurement_method '\w scans'
_diffrn_radiation_type CuK\a
_diffrn_radiation_wavelength 1.54184
_diffrn_reflns_av_R_equivalents 0.0278
_diffrn_reflns_av_unetI/netI 0.0197
_diffrn_reflns_Laue_measured_fraction_full 0.997
_diffrn_reflns_Laue_measured_fraction_max 0.997
_diffrn_reflns_limit_h_max 11
_diffrn_reflns_limit_h_min -11
_diffrn_reflns_limit_k_max 20
_diffrn_reflns_limit_k_min -19
_diffrn_reflns_limit_l_max 15
_diffrn_reflns_limit_l_min -15
_diffrn_reflns_number 16824
_diffrn_reflns_point_group_measured_fraction_full 0.997
_diffrn_reflns_point_group_measured_fraction_max 0.997
_diffrn_reflns_theta_full 64.743
_diffrn_reflns_theta_max 64.743
_diffrn_reflns_theta_min 4.226
_exptl_absorpt_coefficient_mu 23.242
_exptl_absorpt_correction_T_max 1.00000
_exptl_absorpt_correction_T_min 0.41177
_exptl_absorpt_correction_type multi-scan
_exptl_absorpt_process_details
;
CrysAlisPro 1.171.40.53 (Rigaku Oxford Diffraction, 2019)
Empirical absorption correction using spherical harmonics,
 implemented in SCALE3 ABSPACK scaling algorithm.
;
_exptl_crystal_colour 'clear colourless'
_exptl_crystal_colour_lustre clear
_exptl_crystal_colour_primary colourless
_exptl_crystal_density_diffrn 1.980
_exptl_crystal_description block
_exptl_crystal_F_000 1264
_exptl_crystal_size_max 0.05
_exptl_crystal_size_mid 0.04
_exptl_crystal_size_min 0.04
_refine_diff_density_max 0.619
_refine_diff_density_min -0.934
_refine_diff_density_rms 0.088
_refine_ls_extinction_method none
_refine_ls_goodness_of_fit_ref 1.078
_refine_ls_hydrogen_treatment constr
_refine_ls_matrix_type full
_refine_ls_number_parameters 255
_refine_ls_number_reflns 3783
_refine_ls_number_restraints 0
_refine_ls_restrained_S_all 1.078
_refine_ls_R_factor_all 0.0191
_refine_ls_R_factor_gt 0.0182
_refine_ls_shift/su_max 0.002
_refine_ls_shift/su_mean 0.000
_refine_ls_structure_factor_coef Fsqd
_refine_ls_weighting_details 'w=1/[\s^2^(Fo^2^)+(0.0242P)^2^+1.7144P] where P=(Fo^2^+2Fc^2^)/3'
_refine_ls_weighting_scheme calc
_refine_ls_wR_factor_gt 0.0454
_refine_ls_wR_factor_ref 0.0460
_reflns_Friedel_coverage 0.000
_reflns_number_gt 3664
_reflns_number_total 3783
_reflns_threshold_expression 'I > 2\s(I)'
_cod_data_source_file d2dt01657e2.cif
_cod_data_source_block 4b
_cod_database_code 7710764
_shelx_shelxl_version_number 2018/3
_shelx_space_group_comment
;
The symmetry employed for this shelxl refinement is uniquely defined
by the following loop, which should always be used as a source of
symmetry information in preference to the above space-group names.
They are only intended as comments.
;
_shelx_estimated_absorpt_t_max 0.457
_shelx_estimated_absorpt_t_min 0.389
_olex2_refinement_description
;
1. Fixed Uiso
 At 1.2 times of:
  All C(H) groups, All C(H,H) groups
 At 1.5 times of:
  All C(H,H,H) groups
2.a Secondary CH2 refined with riding coordinates:
 C10(H10A,H10B), C21(H21A,H21B)
2.b Aromatic/amide H refined with riding coordinates:
 C2(H2), C3(H3), C5(H5), C6(H6), C7(H7), C8(H8), C9(H9), C13(H13), C14(H14),
 C16(H16), C17(H17), C18(H18), C19(H19), C20(H20)
2.c Idealised Me refined as rotating group:
 C11(H11A,H11B,H11C), C22(H22A,H22B,H22C)
;
_olex2_submission_special_instructions 'No special instructions were received'
_oxdiff_exptl_absorpt_empirical_details
;
Empirical correction (ABSPACK) includes:
- Absorption correction using spherical harmonics
- Frame scaling
;

loop_
_space_group_symop_operation_xyz
'x, y, z'
'-x+1/2, y+1/2, -z+1/2'
'-x, -y, -z'
'x-1/2, -y-1/2, z-1/2'

loop_
_atom_site_label
_atom_site_type_symbol
_atom_site_fract_x
_atom_site_fract_y
_atom_site_fract_z
_atom_site_U_iso_or_equiv
_atom_site_adp_type
_atom_site_occupancy
_atom_site_site_symmetry_order
_atom_site_calc_flag
_atom_site_refinement_flags_posn
_atom_site_refinement_flags_adp
_atom_site_refinement_flags_occupancy
_atom_site_disorder_assembly
_atom_site_disorder_group
Au1 Au 0.48794(2) 0.42255(2) 0.36455(2) 0.01918(6) Uani 1 1 d . . . . .
N1 N 0.7430(3) 0.33711(16) 0.29210(19) 0.0217(6) Uani 1 1 d . . . . .
N2 N 0.6366(3) 0.27343(16) 0.4071(2) 0.0243(6) Uani 1 1 d . . . . .
N3 N 0.2425(2) 0.50265(15) 0.45337(19) 0.0192(5) Uani 1 1 d . . . . .
N4 N 0.3505(3) 0.58129(15) 0.3576(2) 0.0236(6) Uani 1 1 d . . . . .
C1 C 0.6290(3) 0.33854(19) 0.3503(2) 0.0223(7) Uani 1 1 d . . . . .
C2 C 0.8204(3) 0.2721(2) 0.3156(3) 0.0289(8) Uani 1 1 d . . . . .
H2 H 0.904770 0.258275 0.286563 0.035 Uiso 1 1 calc R U . . .
C3 C 0.7528(3) 0.2327(2) 0.3874(2) 0.0295(8) Uani 1 1 d . . . . .
H3 H 0.780323 0.185416 0.418612 0.035 Uiso 1 1 calc R U . . .
C4 C 0.7767(3) 0.39453(19) 0.2176(2) 0.0229(7) Uani 1 1 d . . . . .
C5 C 0.6763(4) 0.42440(19) 0.1547(2) 0.0253(7) Uani 1 1 d . . . . .
H5 H 0.585846 0.406192 0.159318 0.030 Uiso 1 1 calc R U . . .
C6 C 0.7110(4) 0.4815(2) 0.0848(3) 0.0320(8) Uani 1 1 d . . . . .
H6 H 0.643340 0.503209 0.042007 0.038 Uiso 1 1 calc R U . . .
C7 C 0.8428(4) 0.5070(2) 0.0769(3) 0.0354(9) Uani 1 1 d . . . . .
H7 H 0.865339 0.546289 0.029259 0.042 Uiso 1 1 calc R U . . .
C8 C 0.9422(4) 0.4752(2) 0.1384(3) 0.0350(9) Uani 1 1 d . . . . .
H8 H 1.032962 0.492439 0.132045 0.042 Uiso 1 1 calc R U . . .
C9 C 0.9104(4) 0.4187(2) 0.2090(3) 0.0300(8) Uani 1 1 d . . . . .
H9 H 0.978721 0.396643 0.250839 0.036 Uiso 1 1 calc R U . . .
C10 C 0.5297(3) 0.2481(2) 0.4771(2) 0.0275(7) Uani 1 1 d . . . . .
H10A H 0.483364 0.294423 0.504994 0.033 Uiso 1 1 calc R U . . .
H10B H 0.571055 0.219418 0.534472 0.033 Uiso 1 1 calc R U . . .
C11 C 0.4267(4) 0.1963(2) 0.4248(3) 0.0367(9) Uani 1 1 d . . . . .
H11A H 0.385170 0.224660 0.368189 0.055 Uiso 1 1 calc R U . . .
H11B H 0.356725 0.181231 0.473344 0.055 Uiso 1 1 calc R U . . .
H11C H 0.471759 0.149600 0.398985 0.055 Uiso 1 1 calc R U . . .
C12 C 0.3527(3) 0.50758(19) 0.3922(2) 0.0207(6) Uani 1 1 d . . . . .
C13 C 0.1745(4) 0.57259(19) 0.4564(3) 0.0275(8) Uani 1 1 d . . . . .
H13 H 0.095318 0.583827 0.494208 0.033 Uiso 1 1 calc R U . . .
C14 C 0.2420(3) 0.6219(2) 0.3956(3) 0.0289(7) Uani 1 1 d . . . . .
H14 H 0.219176 0.674473 0.381601 0.035 Uiso 1 1 calc R U . . .
C15 C 0.2020(3) 0.43389(18) 0.5075(2) 0.0202(7) Uani 1 1 d . . . . .
C16 C 0.1764(3) 0.36603(19) 0.4548(2) 0.0239(7) Uani 1 1 d . . . . .
H16 H 0.190220 0.363319 0.383584 0.029 Uiso 1 1 calc R U . . .
C17 C 0.1300(3) 0.3017(2) 0.5084(3) 0.0311(8) Uani 1 1 d . . . . .
H17 H 0.112682 0.254502 0.473271 0.037 Uiso 1 1 calc R U . . .
C18 C 0.1086(4) 0.3054(2) 0.6120(3) 0.0349(8) Uani 1 1 d . . . . .
H18 H 0.075288 0.261402 0.647745 0.042 Uiso 1 1 calc R U . . .
C19 C 0.1364(4) 0.3739(2) 0.6627(3) 0.0356(9) Uani 1 1 d . . . . .
H19 H 0.123259 0.376765 0.733945 0.043 Uiso 1 1 calc R U . . .
C20 C 0.1833(4) 0.4386(2) 0.6110(3) 0.0278(7) Uani 1 1 d . . . . .
H20 H 0.202225 0.485525 0.646268 0.033 Uiso 1 1 calc R U . . .
C21 C 0.4476(4) 0.6123(2) 0.2844(3) 0.0336(8) Uani 1 1 d . . . . .
H21A H 0.536123 0.586760 0.295166 0.040 Uiso 1 1 calc R U . . .
H21B H 0.459494 0.668714 0.296750 0.040 Uiso 1 1 calc R U . . .
C22 C 0.4037(5) 0.6001(3) 0.1769(3) 0.0462(10) Uani 1 1 d . . . . .
H22A H 0.472970 0.620458 0.131105 0.069 Uiso 1 1 calc R U . . .
H22B H 0.318295 0.627531 0.164882 0.069 Uiso 1 1 calc R U . . .
H22C H 0.391097 0.544405 0.164395 0.069 Uiso 1 1 calc R U . . .
I1 I 0.28912(2) 0.35057(2) 0.16199(2) 0.02816(7) Uani 1 1 d . . . . .

loop_
_atom_site_aniso_label
_atom_site_aniso_U_11
_atom_site_aniso_U_22
_atom_site_aniso_U_33
_atom_site_aniso_U_23
_atom_site_aniso_U_13
_atom_site_aniso_U_12
Au1 0.01347(8) 0.02436(9) 0.01973(8) 0.00059(5) 0.00281(5) 0.00185(5)
N1 0.0175(13) 0.0267(14) 0.0209(13) -0.0012(11) 0.0040(10) 0.0047(11)
N2 0.0197(14) 0.0295(15) 0.0238(13) 0.0021(12) -0.0008(11) 0.0032(11)
N3 0.0152(13) 0.0166(12) 0.0258(13) -0.0023(10) 0.0024(10) 0.0000(10)
N4 0.0185(14) 0.0218(14) 0.0304(15) 0.0045(11) 0.0008(12) -0.0029(11)
C1 0.0176(16) 0.0304(17) 0.0189(15) -0.0042(13) -0.0016(12) 0.0013(13)
C2 0.0240(18) 0.0341(19) 0.0286(17) -0.0030(15) 0.0042(14) 0.0115(15)
C3 0.0276(19) 0.0328(18) 0.0281(18) -0.0010(15) -0.0011(14) 0.0111(15)
C4 0.0241(17) 0.0244(16) 0.0201(15) -0.0048(13) 0.0069(13) 0.0052(14)
C5 0.0209(17) 0.0319(19) 0.0231(17) -0.0030(13) 0.0055(13) 0.0016(13)
C6 0.036(2) 0.035(2) 0.0252(17) 0.0000(15) 0.0045(15) 0.0097(16)
C7 0.040(2) 0.034(2) 0.0327(19) 0.0004(16) 0.0148(16) 0.0029(17)
C8 0.028(2) 0.037(2) 0.040(2) -0.0033(16) 0.0154(16) -0.0004(16)
C9 0.0215(18) 0.040(2) 0.0289(18) -0.0028(15) 0.0059(14) 0.0066(15)
C10 0.0267(18) 0.0318(19) 0.0240(16) 0.0077(14) 0.0030(13) 0.0038(14)
C11 0.031(2) 0.034(2) 0.046(2) 0.0020(17) 0.0063(16) 0.0014(16)
C12 0.0152(15) 0.0250(16) 0.0219(15) 0.0003(13) 0.0004(12) -0.0028(13)
C13 0.0185(17) 0.0266(18) 0.0372(19) -0.0019(14) 0.0013(14) 0.0037(13)
C14 0.0252(18) 0.0218(17) 0.040(2) -0.0011(15) -0.0029(15) 0.0028(14)
C15 0.0118(15) 0.0230(16) 0.0257(16) 0.0018(13) 0.0030(12) -0.0003(12)
C16 0.0202(16) 0.0253(17) 0.0263(16) -0.0037(13) 0.0033(13) -0.0005(13)
C17 0.0252(18) 0.0210(16) 0.047(2) -0.0029(15) 0.0028(15) 0.0006(14)
C18 0.0272(19) 0.0321(19) 0.046(2) 0.0155(17) 0.0069(16) 0.0029(16)
C19 0.034(2) 0.047(2) 0.0261(18) 0.0088(16) 0.0050(15) 0.0042(18)
C20 0.0258(18) 0.0318(18) 0.0258(17) -0.0051(14) 0.0010(14) 0.0006(15)
C21 0.031(2) 0.0313(19) 0.038(2) 0.0108(16) 0.0070(16) -0.0080(16)
C22 0.045(3) 0.057(3) 0.037(2) 0.012(2) 0.0059(18) 0.001(2)
I1 0.02536(12) 0.03144(13) 0.02764(12) -0.00918(8) -0.00528(8) 0.00195(9)

loop_
_atom_type_symbol
_atom_type_description
_atom_type_scat_dispersion_real
_atom_type_scat_dispersion_imag
_atom_type_scat_source
C C 0.0181 0.0091 'International Tables Vol C Tables 4.2.6.8 and 6.1.1.4'
H H 0.0000 0.0000 'International Tables Vol C Tables 4.2.6.8 and 6.1.1.4'
Au Au -4.4197 7.2980 'International Tables Vol C Tables 4.2.6.8 and 6.1.1.4'
I I -0.3257 6.8362 'International Tables Vol C Tables 4.2.6.8 and 6.1.1.4'
N N 0.0311 0.0180 'International Tables Vol C Tables 4.2.6.8 and 6.1.1.4'

loop_
_geom_angle_atom_site_label_1
_geom_angle_atom_site_label_2
_geom_angle_atom_site_label_3
_geom_angle
_geom_angle_site_symmetry_1
_geom_angle_site_symmetry_3
_geom_angle_publ_flag
C12 Au1 C1 174.70(12) . . ?
C1 N1 C2 110.2(3) . . ?
C1 N1 C4 124.6(3) . . ?
C2 N1 C4 125.2(3) . . ?
C1 N2 C3 111.4(3) . . ?
C1 N2 C10 123.7(3) . . ?
C3 N2 C10 124.9(3) . . ?
C12 N3 C13 110.8(3) . . ?
C12 N3 C15 124.8(3) . . ?
C13 N3 C15 124.4(3) . . ?
C12 N4 C14 111.4(3) . . ?
C12 N4 C21 123.8(3) . . ?
C14 N4 C21 124.7(3) . . ?
N1 C1 Au1 129.6(2) . . ?
N2 C1 Au1 125.4(2) . . ?
N2 C1 N1 104.6(3) . . ?
N1 C2 H2 126.7 . . ?
C3 C2 N1 106.7(3) . . ?
C3 C2 H2 126.7 . . ?
N2 C3 H3 126.4 . . ?
C2 C3 N2 107.1(3) . . ?
C2 C3 H3 126.4 . . ?
C5 C4 N1 119.7(3) . . ?
C5 C4 C9 121.2(3) . . ?
C9 C4 N1 119.1(3) . . ?
C4 C5 H5 120.7 . . ?
C6 C5 C4 118.5(3) . . ?
C6 C5 H5 120.7 . . ?
C5 C6 H6 119.7 . . ?
C7 C6 C5 120.7(4) . . ?
C7 C6 H6 119.7 . . ?
C6 C7 H7 120.0 . . ?
C6 C7 C8 120.0(3) . . ?
C8 C7 H7 120.0 . . ?
C7 C8 H8 119.7 . . ?
C9 C8 C7 120.6(4) . . ?
C9 C8 H8 119.7 . . ?
C4 C9 H9 120.5 . . ?
C8 C9 C4 118.9(3) . . ?
C8 C9 H9 120.5 . . ?
N2 C10 H10A 109.3 . . ?
N2 C10 H10B 109.3 . . ?
N2 C10 C11 111.8(3) . . ?
H10A C10 H10B 107.9 . . ?
C11 C10 H10A 109.3 . . ?
C11 C10 H10B 109.3 . . ?
C10 C11 H11A 109.5 . . ?
C10 C11 H11B 109.5 . . ?
C10 C11 H11C 109.5 . . ?
H11A C11 H11B 109.5 . . ?
H11A C11 H11C 109.5 . . ?
H11B C11 H11C 109.5 . . ?
N3 C12 Au1 126.6(2) . . ?
N4 C12 Au1 129.1(2) . . ?
N4 C12 N3 104.3(3) . . ?
N3 C13 H13 126.6 . . ?
C14 C13 N3 106.7(3) . . ?
C14 C13 H13 126.6 . . ?
N4 C14 H14 126.6 . . ?
C13 C14 N4 106.7(3) . . ?
C13 C14 H14 126.6 . . ?
C16 C15 N3 119.7(3) . . ?
C20 C15 N3 118.8(3) . . ?
C20 C15 C16 121.4(3) . . ?
C15 C16 H16 120.8 . . ?
C15 C16 C17 118.4(3) . . ?
C17 C16 H16 120.8 . . ?
C16 C17 H17 119.4 . . ?
C18 C17 C16 121.2(3) . . ?
C18 C17 H17 119.4 . . ?
C17 C18 H18 120.5 . . ?
C19 C18 C17 118.9(3) . . ?
C19 C18 H18 120.5 . . ?
C18 C19 H19 119.6 . . ?
C18 C19 C20 120.9(3) . . ?
C20 C19 H19 119.6 . . ?
C15 C20 C19 119.1(3) . . ?
C15 C20 H20 120.4 . . ?
C19 C20 H20 120.4 . . ?
N4 C21 H21A 109.1 . . ?
N4 C21 H21B 109.1 . . ?
N4 C21 C22 112.6(3) . . ?
H21A C21 H21B 107.8 . . ?
C22 C21 H21A 109.1 . . ?
C22 C21 H21B 109.1 . . ?
C21 C22 H22A 109.5 . . ?
C21 C22 H22B 109.5 . . ?
C21 C22 H22C 109.5 . . ?
H22A C22 H22B 109.5 . . ?
H22A C22 H22C 109.5 . . ?
H22B C22 H22C 109.5 . . ?

loop_
_geom_bond_atom_site_label_1
_geom_bond_atom_site_label_2
_geom_bond_distance
_geom_bond_site_symmetry_2
_geom_bond_publ_flag
Au1 C1 2.018(3) . ?
Au1 C12 2.016(3) . ?
N1 C1 1.366(4) . ?
N1 C2 1.389(4) . ?
N1 C4 1.433(4) . ?
N2 C1 1.348(4) . ?
N2 C3 1.372(4) . ?
N2 C10 1.473(4) . ?
N3 C12 1.362(4) . ?
N3 C13 1.378(4) . ?
N3 C15 1.438(4) . ?
N4 C12 1.347(4) . ?
N4 C14 1.376(4) . ?
N4 C21 1.464(4) . ?
C2 H2 0.9500 . ?
C2 C3 1.345(5) . ?
C3 H3 0.9500 . ?
C4 C5 1.391(5) . ?
C4 C9 1.391(5) . ?
C5 H5 0.9500 . ?
C5 C6 1.390(5) . ?
C6 H6 0.9500 . ?
C6 C7 1.380(5) . ?
C7 H7 0.9500 . ?
C7 C8 1.384(6) . ?
C8 H8 0.9500 . ?
C8 C9 1.383(5) . ?
C9 H9 0.9500 . ?
C10 H10A 0.9900 . ?
C10 H10B 0.9900 . ?
C10 C11 1.517(5) . ?
C11 H11A 0.9800 . ?
C11 H11B 0.9800 . ?
C11 H11C 0.9800 . ?
C13 H13 0.9500 . ?
C13 C14 1.346(5) . ?
C14 H14 0.9500 . ?
C15 C16 1.381(5) . ?
C15 C20 1.380(5) . ?
C16 H16 0.9500 . ?
C16 C17 1.391(5) . ?
C17 H17 0.9500 . ?
C17 C18 1.385(5) . ?
C18 H18 0.9500 . ?
C18 C19 1.382(6) . ?
C19 H19 0.9500 . ?
C19 C20 1.384(5) . ?
C20 H20 0.9500 . ?
C21 H21A 0.9900 . ?
C21 H21B 0.9900 . ?
C21 C22 1.495(6) . ?
C22 H22A 0.9800 . ?
C22 H22B 0.9800 . ?
C22 H22C 0.9800 . ?

loop_
_geom_torsion_atom_site_label_1
_geom_torsion_atom_site_label_2
_geom_torsion_atom_site_label_3
_geom_torsion_atom_site_label_4
_geom_torsion
_geom_torsion_site_symmetry_1
_geom_torsion_site_symmetry_2
_geom_torsion_site_symmetry_3
_geom_torsion_site_symmetry_4
_geom_torsion_publ_flag
N1 C2 C3 N2 -0.2(4) . . . . ?
N1 C4 C5 C6 178.4(3) . . . . ?
N1 C4 C9 C8 -178.7(3) . . . . ?
N3 C13 C14 N4 -0.6(4) . . . . ?
N3 C15 C16 C17 -176.4(3) . . . . ?
N3 C15 C20 C19 176.1(3) . . . . ?
C1 N1 C2 C3 1.0(4) . . . . ?
C1 N1 C4 C5 -40.7(4) . . . . ?
C1 N1 C4 C9 140.1(3) . . . . ?
C1 N2 C3 C2 -0.7(4) . . . . ?
C1 N2 C10 C11 89.5(4) . . . . ?
C2 N1 C1 Au1 172.1(2) . . . . ?
C2 N1 C1 N2 -1.4(4) . . . . ?
C2 N1 C4 C5 139.2(3) . . . . ?
C2 N1 C4 C9 -40.1(5) . . . . ?
C3 N2 C1 Au1 -172.6(2) . . . . ?
C3 N2 C1 N1 1.2(4) . . . . ?
C3 N2 C10 C11 -87.2(4) . . . . ?
C4 N1 C1 Au1 -8.0(5) . . . . ?
C4 N1 C1 N2 178.5(3) . . . . ?
C4 N1 C2 C3 -178.9(3) . . . . ?
C4 C5 C6 C7 1.1(5) . . . . ?
C5 C4 C9 C8 2.1(5) . . . . ?
C5 C6 C7 C8 0.5(5) . . . . ?
C6 C7 C8 C9 -0.8(5) . . . . ?
C7 C8 C9 C4 -0.4(5) . . . . ?
C9 C4 C5 C6 -2.4(5) . . . . ?
C10 N2 C1 Au1 10.3(4) . . . . ?
C10 N2 C1 N1 -175.9(3) . . . . ?
C10 N2 C3 C2 176.4(3) . . . . ?
C12 N3 C13 C14 0.7(4) . . . . ?
C12 N3 C15 C16 -57.6(4) . . . . ?
C12 N3 C15 C20 125.5(3) . . . . ?
C12 N4 C14 C13 0.4(4) . . . . ?
C12 N4 C21 C22 88.5(4) . . . . ?
C13 N3 C12 Au1 178.5(2) . . . . ?
C13 N3 C12 N4 -0.4(4) . . . . ?
C13 N3 C15 C16 122.3(4) . . . . ?
C13 N3 C15 C20 -54.5(4) . . . . ?
C14 N4 C12 Au1 -178.9(2) . . . . ?
C14 N4 C12 N3 0.0(4) . . . . ?
C14 N4 C21 C22 -88.0(4) . . . . ?
C15 N3 C12 Au1 -1.6(4) . . . . ?
C15 N3 C12 N4 179.6(3) . . . . ?
C15 N3 C13 C14 -179.3(3) . . . . ?
C15 C16 C17 C18 0.5(5) . . . . ?
C16 C15 C20 C19 -0.7(5) . . . . ?
C16 C17 C18 C19 -1.2(5) . . . . ?
C17 C18 C19 C20 0.9(6) . . . . ?
C18 C19 C20 C15 0.0(5) . . . . ?
C20 C15 C16 C17 0.4(5) . . . . ?
C21 N4 C12 Au1 4.2(5) . . . . ?
C21 N4 C12 N3 -177.0(3) . . . . ?
C21 N4 C14 C13 177.3(3) . . . . ?
